data_7155926
loop_
_publ_author_name
'Zhu, Mei'
'Fu, Weijun'
'Wang, Zhiqiang'
'Xu, Chen'
'Ji, Baoming'

_publ_section_title
;
 Visible-light-mediated direct difluoromethylation of alkynoates:
 Synthesis of 3-difluoromethylated coumarins
;
_journal_name_full 'Org. Biomol. Chem.'
_journal_paper_doi 10.1039/C7OB02366A
_journal_year 2017
_chemical_formula_moiety 'C17 H12 F2 O2'
_chemical_formula_sum 'C17 H12 F2 O2'
_chemical_formula_weight 286.27
_space_group_crystal_system monoclinic
_space_group_IT_number 14
_space_group_name_Hall '-P 2ybc'
_space_group_name_H-M_alt 'P 1 21/c 1'
_symmetry_space_group_name_Hall '-P 2ybc'
_symmetry_space_group_name_H-M 'P 1 21/c 1'
_atom_sites_solution_hydrogens geom
_atom_sites_solution_primary dual
_audit_creation_date 2017-05-26
_audit_creation_method
;
Olex2 1.2
(compiled 2017.03.28 svn.r3405 for OlexSys, GUI svn.r5337)
;
_audit_update_record
;
2017-09-07 deposited with the CCDC.
2017-10-12 downloaded from the CCDC.
;
_cell_angle_alpha 90
_cell_angle_beta 109.833(8)
_cell_angle_gamma 90
_cell_formula_units_Z 8
_cell_length_a 9.9567(6)
_cell_length_b 26.208(2)
_cell_length_c 11.6346(9)
_cell_measurement_reflns_used 3934
_cell_measurement_temperature 291.8(5)
_cell_measurement_theta_max 24.2880
_cell_measurement_theta_min 3.8710
_cell_volume 2855.9(4)
_computing_cell_refinement 'CrysAlisPro 1.171.38.41r (Rigaku OD, 2015)'
_computing_data_collection 'CrysAlisPro 1.171.38.41r (Rigaku OD, 2015)'
_computing_data_reduction 'CrysAlisPro 1.171.38.41r (Rigaku OD, 2015)'
_computing_molecular_graphics 'Olex2 (Dolomanov et al., 2009)'
_computing_publication_material 'Olex2 (Dolomanov et al., 2009)'
_computing_structure_refinement 'ShelXL (Sheldrick, 2015)'
_computing_structure_solution 'ShelXT (Sheldrick, 2015)'
_diffrn_ambient_environment air
_diffrn_ambient_temperature 291.8(5)
_diffrn_detector 'CCD plate'
_diffrn_detector_area_resol_mean 8.0584
_diffrn_detector_type EosS2
_diffrn_measured_fraction_theta_full 0.945
_diffrn_measured_fraction_theta_max 0.945
_diffrn_measurement_details
;
List of Runs (angles in degrees, time in seconds):

  # Type    Start    End  Width  t~exp~   \w     \q     \k     \f   Frames
#--------------------------------------------------------------------------
  1  \w    -20.00  29.00   1.00   38.96    --   -9.62 -99.00 120.00   49
  2  \w    -26.00  58.00   1.00   38.96    --   -9.62  57.00-150.00   84
  3  \w    -77.00   5.00   1.00   38.96    --   -9.62 -38.00   0.00   82
  4  \w    -19.00  10.00   1.00   38.96    --   -9.62 -99.00-120.00   29
;
_diffrn_measurement_device 'four-circle diffractometer'
_diffrn_measurement_device_type 'SuperNova, Single source at offset, EosS2'
_diffrn_measurement_method '\w scans'
_diffrn_orient_matrix_type 'CrysAlisPro convention (1999,Acta A55,543-557)'
_diffrn_orient_matrix_UB_11 -0.0675246000
_diffrn_orient_matrix_UB_12 0.0009626000
_diffrn_orient_matrix_UB_13 0.0079015000
_diffrn_orient_matrix_UB_21 -0.0099840000
_diffrn_orient_matrix_UB_22 0.0252278000
_diffrn_orient_matrix_UB_23 -0.0235237000
_diffrn_orient_matrix_UB_31 -0.0327274000
_diffrn_orient_matrix_UB_32 -0.0098518000
_diffrn_orient_matrix_UB_33 -0.0597812000
_diffrn_radiation_monochromator mirror
_diffrn_radiation_probe x-ray
_diffrn_radiation_type MoK\a
_diffrn_radiation_wavelength 0.71073
_diffrn_reflns_av_R_equivalents 0.0383
_diffrn_reflns_av_unetI/netI 0.0518
_diffrn_reflns_Laue_measured_fraction_full 0.945
_diffrn_reflns_Laue_measured_fraction_max 0.945
_diffrn_reflns_limit_h_max 11
_diffrn_reflns_limit_h_min -9
_diffrn_reflns_limit_k_max 30
_diffrn_reflns_limit_k_min -31
_diffrn_reflns_limit_l_max 13
_diffrn_reflns_limit_l_min -12
_diffrn_reflns_number 13250
_diffrn_reflns_point_group_measured_fraction_full 0.945
_diffrn_reflns_point_group_measured_fraction_max 0.945
_diffrn_reflns_theta_full 24.999
_diffrn_reflns_theta_max 24.999
_diffrn_reflns_theta_min 3.398
_diffrn_source 'micro-focus sealed X-ray tube'
_diffrn_source_type 'SuperNova (Mo) X-ray Source'
_exptl_absorpt_coefficient_mu 0.104
_exptl_absorpt_correction_T_max 1.00000
_exptl_absorpt_correction_T_min 0.83546
_exptl_absorpt_correction_type multi-scan
_exptl_absorpt_process_details
;
CrysAlisPro 1.171.38.41r (Rigaku Oxford Diffraction, 2015)
Empirical absorption correction using spherical harmonics,
 implemented in SCALE3 ABSPACK scaling algorithm.
;
_exptl_crystal_colour 'clear light colourless'
_exptl_crystal_colour_lustre clear
_exptl_crystal_colour_modifier light
_exptl_crystal_colour_primary colourless
_exptl_crystal_density_diffrn 1.332
_exptl_crystal_description block
_exptl_crystal_F_000 1184
_exptl_crystal_size_max 0.24
_exptl_crystal_size_mid 0.19
_exptl_crystal_size_min 0.18
_refine_diff_density_max 0.341
_refine_diff_density_min -0.202
_refine_diff_density_rms 0.040
_refine_ls_extinction_method none
_refine_ls_goodness_of_fit_ref 1.048
_refine_ls_hydrogen_treatment constr
_refine_ls_matrix_type full
_refine_ls_number_parameters 381
_refine_ls_number_reflns 4747
_refine_ls_number_restraints 0
_refine_ls_restrained_S_all 1.048
_refine_ls_R_factor_all 0.1060
_refine_ls_R_factor_gt 0.0663
_refine_ls_shift/su_max 0.000
_refine_ls_shift/su_mean 0.000
_refine_ls_structure_factor_coef Fsqd
_refine_ls_weighting_details 'w=1/[\s^2^(Fo^2^)+(0.0690P)^2^+1.1210P] where P=(Fo^2^+2Fc^2^)/3'
_refine_ls_weighting_scheme calc
_refine_ls_wR_factor_gt 0.1567
_refine_ls_wR_factor_ref 0.1711
_reflns_Friedel_coverage 0.000
_reflns_number_gt 2996
_reflns_number_total 4747
_reflns_threshold_expression 'I > 2\s(I)'
_cod_data_source_file c7ob02366a2.cif
_cod_data_source_block exp_579
_cod_database_code 7155926
_shelx_shelxl_version_number 2014/7
_shelx_space_group_comment
;
The symmetry employed for this shelxl refinement is uniquely defined
by the following loop, which should always be used as a source of
symmetry information in preference to the above space-group names.
They are only intended as comments.
;
_reflns_odcompleteness_completeness 99.60
_reflns_odcompleteness_iscentric 1
_reflns_odcompleteness_theta 23.21
_olex2_refinement_description
;
1. Fixed Uiso
 At 1.2 times of:
  All C(H) groups
 At 1.5 times of:
  All C(H,H,H) groups
2.a Ternary CH refined with riding coordinates:
 C1(H1), C18(H18)
2.b Aromatic/amide H refined with riding coordinates:
 C13(H13), C22(H22), C16(H16), C17(H17), C10(H10), C34(H34), C26(H26),
 C25(H25), C8(H8), C6(H6), C9(H9), C30(H30), C32(H32), C33(H33), C7(H7),
 C31(H31)
2.c Idealised Me refined as rotating group:
 C15(H15A,H15B,H15C), C24(H24A,H24B,H24C)
;
_olex2_date_sample_data_collection 2017-05-20
_olex2_submission_special_instructions 'No special instructions were received'
_oxdiff_exptl_absorpt_empirical_details
;
Empirical correction (ABSPACK) includes:
- Absorption correction using spherical harmonics
- Frame scaling
;
_oxdiff_exptl_absorpt_empirical_full_max 1.342
_oxdiff_exptl_absorpt_empirical_full_min 0.826

loop_
_space_group_symop_operation_xyz
'x, y, z'
'-x, y+1/2, -z+1/2'
'-x, -y, -z'
'x, -y-1/2, z-1/2'

loop_
_atom_site_label
_atom_site_type_symbol
_atom_site_fract_x
_atom_site_fract_y
_atom_site_fract_z
_atom_site_U_iso_or_equiv
_atom_site_adp_type
_atom_site_occupancy
_atom_site_site_symmetry_order
_atom_site_calc_flag
_atom_site_refinement_flags_posn
O3 O 0.40513(19) 0.34148(8) 0.41865(19) 0.0546(6) Uani 1 1 d .
O2 O 0.3078(2) 0.45605(9) 0.33333(19) 0.0641(7) Uani 1 1 d .
F2 F -0.0556(2) 0.37806(10) 0.1309(2) 0.1007(8) Uani 1 1 d .
F1 F -0.0902(2) 0.44829(10) 0.0270(2) 0.1047(8) Uani 1 1 d .
O4 O 0.3180(2) 0.30920(10) 0.2345(2) 0.0791(8) Uani 1 1 d .
F3 F 0.5647(3) 0.29209(13) 0.1341(2) 0.1242(10) Uani 1 1 d .
O1 O 0.0775(3) 0.45476(14) 0.3010(3) 0.1161(12) Uani 1 1 d .
C21 C 0.5182(3) 0.35408(11) 0.5222(3) 0.0451(7) Uani 1 1 d .
C11 C 0.4012(3) 0.43326(11) 0.1737(3) 0.0441(7) Uani 1 1 d .
C13 C 0.5556(3) 0.45920(12) 0.3756(3) 0.0520(8) Uani 1 1 d .
H13 H 0.5650 0.4693 0.4546 0.062 Uiso 1 1 calc R
C27 C 0.6570(3) 0.34017(12) 0.5337(3) 0.0444(7) Uani 1 1 d .
C28 C 0.6804(3) 0.31084(11) 0.4366(3) 0.0452(7) Uani 1 1 d .
C12 C 0.4224(3) 0.44923(11) 0.2927(3) 0.0485(8) Uani 1 1 d .
C5 C 0.2318(3) 0.40354(12) -0.0341(3) 0.0484(8) Uani 1 1 d .
C20 C 0.4229(3) 0.31528(13) 0.3224(3) 0.0547(8) Uani 1 1 d .
C29 C 0.8300(3) 0.29562(12) 0.4497(3) 0.0510(8) Uani 1 1 d .
F4 F 0.4862(3) 0.22879(12) 0.2080(3) 0.1564(14) Uani 1 1 d .
C22 C 0.4864(3) 0.38145(12) 0.6106(3) 0.0529(8) Uani 1 1 d .
H22 H 0.3922 0.3902 0.5990 0.064 Uiso 1 1 calc R
C14 C 0.6762(3) 0.45429(12) 0.3423(3) 0.0511(8) Uani 1 1 d .
C4 C 0.2584(3) 0.42104(11) 0.0945(3) 0.0478(8) Uani 1 1 d .
C16 C 0.6575(3) 0.43984(13) 0.2228(3) 0.0567(9) Uani 1 1 d .
H16 H 0.7367 0.4371 0.1980 0.068 Uiso 1 1 calc R
C17 C 0.5244(3) 0.42955(12) 0.1410(3) 0.0537(8) Uani 1 1 d .
H17 H 0.5153 0.4199 0.0618 0.064 Uiso 1 1 calc R
C19 C 0.5674(3) 0.29845(12) 0.3368(3) 0.0510(8) Uani 1 1 d .
C3 C 0.1484(3) 0.42538(13) 0.1383(3) 0.0558(8) Uani 1 1 d .
C23 C 0.5931(3) 0.39597(13) 0.7161(3) 0.0578(9) Uani 1 1 d .
C10 C 0.2725(4) 0.35569(14) -0.0579(3) 0.0632(9) Uani 1 1 d .
H10 H 0.3217 0.3342 0.0062 0.076 Uiso 1 1 calc R
C1 C 0.0011(4) 0.40823(16) 0.0641(3) 0.0698(10) Uani 1 1 d .
H1 H 0.0045 0.3893 -0.0075 0.084 Uiso 1 1 calc R
C34 C 0.8999(3) 0.31946(14) 0.3806(3) 0.0626(9) Uani 1 1 d .
H34 H 0.8529 0.3443 0.3242 0.075 Uiso 1 1 calc R
C26 C 0.7645(3) 0.35632(15) 0.6394(3) 0.0648(10) Uani 1 1 d .
H26 H 0.8593 0.3488 0.6501 0.078 Uiso 1 1 calc R
C15 C 0.8224(3) 0.46345(15) 0.4347(3) 0.0717(10) Uani 1 1 d .
H15A H 0.8215 0.4945 0.4784 0.108 Uiso 1 1 calc GR
H15B H 0.8908 0.4663 0.3935 0.108 Uiso 1 1 calc GR
H15C H 0.8478 0.4354 0.4911 0.108 Uiso 1 1 calc GR
C25 C 0.7321(4) 0.38315(15) 0.7276(3) 0.0717(11) Uani 1 1 d .
H25 H 0.8059 0.3931 0.7976 0.086 Uiso 1 1 calc R
C8 C 0.1697(4) 0.3710(2) -0.2729(4) 0.0774(12) Uani 1 1 d .
H8 H 0.1483 0.3599 -0.3530 0.093 Uiso 1 1 calc R
C6 C 0.1613(4) 0.43518(14) -0.1308(3) 0.0665(10) Uani 1 1 d .
H6 H 0.1340 0.4678 -0.1159 0.080 Uiso 1 1 calc R
C9 C 0.2401(4) 0.33948(16) -0.1778(4) 0.0748(11) Uani 1 1 d .
H9 H 0.2665 0.3069 -0.1937 0.090 Uiso 1 1 calc R
C30 C 0.9010(4) 0.25881(15) 0.5328(3) 0.0708(10) Uani 1 1 d .
H30 H 0.8551 0.2427 0.5804 0.085 Uiso 1 1 calc R
C2 C 0.1706(3) 0.44568(15) 0.2596(3) 0.0704(11) Uani 1 1 d .
C32 C 1.1087(4) 0.27005(17) 0.4773(4) 0.0818(12) Uani 1 1 d .
H32 H 1.2026 0.2616 0.4871 0.098 Uiso 1 1 calc R
C24 C 0.5607(4) 0.42282(16) 0.8179(3) 0.0793(11) Uani 1 1 d .
H24A H 0.4707 0.4402 0.7855 0.119 Uiso 1 1 calc GR
H24B H 0.6346 0.4471 0.8556 0.119 Uiso 1 1 calc GR
H24C H 0.5559 0.3983 0.8777 0.119 Uiso 1 1 calc GR
C33 C 1.0401(4) 0.30666(16) 0.3946(4) 0.0760(11) Uani 1 1 d .
H33 H 1.0869 0.3229 0.3480 0.091 Uiso 1 1 calc R
C18 C 0.5851(4) 0.26549(16) 0.2379(4) 0.0766(11) Uani 1 1 d .
H18 H 0.6806 0.2502 0.2654 0.092 Uiso 1 1 calc R
C7 C 0.1313(4) 0.41847(19) -0.2497(3) 0.0816(12) Uani 1 1 d .
H7 H 0.0843 0.4400 -0.3144 0.098 Uiso 1 1 calc R
C31 C 1.0401(4) 0.24565(16) 0.5459(4) 0.0848(12) Uani 1 1 d .
H31 H 1.0869 0.2204 0.6010 0.102 Uiso 1 1 calc R

loop_
_atom_site_aniso_label
_atom_site_aniso_U_11
_atom_site_aniso_U_22
_atom_site_aniso_U_33
_atom_site_aniso_U_23
_atom_site_aniso_U_13
_atom_site_aniso_U_12
O3 0.0313(10) 0.0753(15) 0.0553(14) -0.0100(12) 0.0122(10) -0.0028(10)
O2 0.0477(13) 0.0977(18) 0.0538(14) -0.0246(12) 0.0262(11) -0.0005(12)
F2 0.0688(14) 0.142(2) 0.1012(18) -0.0140(15) 0.0418(13) -0.0280(14)
F1 0.0552(13) 0.119(2) 0.125(2) -0.0173(16) 0.0109(13) 0.0192(13)
O4 0.0408(13) 0.112(2) 0.0707(17) -0.0250(15) 0.0008(13) -0.0057(13)
F3 0.131(2) 0.180(3) 0.0606(16) -0.0151(17) 0.0316(16) 0.045(2)
O1 0.0586(16) 0.202(3) 0.103(2) -0.072(2) 0.0477(16) -0.0084(18)
C21 0.0379(16) 0.0525(18) 0.0477(18) 0.0010(15) 0.0183(15) -0.0053(14)
C11 0.0438(17) 0.0534(19) 0.0387(17) -0.0051(14) 0.0187(14) -0.0008(14)
C13 0.0537(19) 0.067(2) 0.0389(18) -0.0109(15) 0.0211(15) -0.0059(16)
C27 0.0341(15) 0.0593(19) 0.0412(17) 0.0021(15) 0.0145(14) -0.0007(14)
C28 0.0365(16) 0.0506(18) 0.0477(19) 0.0060(15) 0.0134(14) 0.0029(14)
C12 0.0456(18) 0.058(2) 0.050(2) -0.0069(16) 0.0261(16) -0.0015(15)
C5 0.0427(16) 0.061(2) 0.0450(19) -0.0089(16) 0.0192(15) -0.0057(15)
C20 0.0383(18) 0.065(2) 0.057(2) -0.0091(18) 0.0122(17) -0.0045(16)
C29 0.0370(16) 0.066(2) 0.0486(19) -0.0018(17) 0.0123(15) 0.0069(15)
F4 0.125(2) 0.134(2) 0.215(4) -0.106(3) 0.065(2) -0.033(2)
C22 0.0447(17) 0.062(2) 0.059(2) 0.0007(17) 0.0265(17) -0.0007(15)
C14 0.0467(18) 0.058(2) 0.051(2) -0.0047(16) 0.0189(15) -0.0075(15)
C4 0.0466(17) 0.0525(19) 0.0477(18) -0.0068(15) 0.0206(15) 0.0026(14)
C16 0.0462(19) 0.076(2) 0.055(2) -0.0119(18) 0.0277(17) -0.0087(16)
C17 0.0519(19) 0.071(2) 0.0462(19) -0.0139(16) 0.0271(16) -0.0079(16)
C19 0.0393(17) 0.055(2) 0.056(2) -0.0047(16) 0.0126(15) 0.0036(14)
C3 0.0467(18) 0.072(2) 0.053(2) -0.0148(17) 0.0232(16) 0.0016(16)
C23 0.060(2) 0.068(2) 0.052(2) -0.0009(17) 0.0272(18) -0.0077(17)
C10 0.069(2) 0.070(2) 0.053(2) -0.0091(18) 0.0241(18) 0.0012(18)
C1 0.048(2) 0.097(3) 0.071(2) -0.012(2) 0.0282(19) 0.003(2)
C34 0.0495(19) 0.084(3) 0.059(2) 0.0077(19) 0.0233(17) 0.0139(18)
C26 0.0349(17) 0.107(3) 0.049(2) -0.009(2) 0.0102(16) -0.0007(18)
C15 0.052(2) 0.098(3) 0.064(2) -0.008(2) 0.0182(18) -0.0133(19)
C25 0.053(2) 0.111(3) 0.049(2) -0.017(2) 0.0143(17) -0.013(2)
C8 0.065(2) 0.122(4) 0.048(2) -0.026(3) 0.022(2) -0.026(2)
C6 0.066(2) 0.073(2) 0.058(2) 0.001(2) 0.0189(19) 0.0041(19)
C9 0.080(3) 0.083(3) 0.068(3) -0.028(2) 0.035(2) -0.008(2)
C30 0.055(2) 0.087(3) 0.071(2) 0.018(2) 0.0217(19) 0.016(2)
C2 0.046(2) 0.105(3) 0.065(2) -0.024(2) 0.0261(18) -0.0005(19)
C32 0.044(2) 0.100(3) 0.100(3) -0.020(3) 0.024(2) 0.017(2)
C24 0.089(3) 0.097(3) 0.064(2) -0.018(2) 0.042(2) -0.005(2)
C33 0.053(2) 0.100(3) 0.084(3) -0.002(2) 0.035(2) 0.014(2)
C18 0.062(2) 0.088(3) 0.073(3) -0.028(2) 0.014(2) -0.001(2)
C7 0.075(3) 0.114(4) 0.049(2) 0.006(2) 0.011(2) -0.010(3)
C31 0.055(2) 0.090(3) 0.098(3) 0.013(2) 0.012(2) 0.028(2)

loop_
_atom_type_symbol
_atom_type_description
_atom_type_scat_dispersion_real
_atom_type_scat_dispersion_imag
_atom_type_scat_source
C C 0.0033 0.0016 'International Tables Vol C Tables 4.2.6.8 and 6.1.1.4'
H H 0.0000 0.0000 'International Tables Vol C Tables 4.2.6.8 and 6.1.1.4'
F F 0.0171 0.0103 'International Tables Vol C Tables 4.2.6.8 and 6.1.1.4'
O O 0.0106 0.0060 'International Tables Vol C Tables 4.2.6.8 and 6.1.1.4'

loop_
_geom_angle_atom_site_label_1
_geom_angle_atom_site_label_2
_geom_angle_atom_site_label_3
_geom_angle
C20 O3 C21 122.5(2)
C2 O2 C12 121.4(2)
O3 C21 C27 120.7(3)
C22 C21 O3 116.8(2)
C22 C21 C27 122.6(3)
C12 C11 C4 119.1(2)
C12 C11 C17 116.0(3)
C17 C11 C4 124.9(3)
C12 C13 H13 119.8
C12 C13 C14 120.4(3)
C14 C13 H13 119.8
C21 C27 C28 118.8(3)
C21 C27 C26 116.4(3)
C26 C27 C28 124.8(3)
C27 C28 C29 118.6(3)
C19 C28 C27 119.3(3)
C19 C28 C29 122.1(3)
O2 C12 C11 120.9(3)
C13 C12 O2 116.5(3)
C13 C12 C11 122.7(3)
C10 C5 C4 121.1(3)
C10 C5 C6 119.1(3)
C6 C5 C4 119.8(3)
O3 C20 C19 116.8(3)
O4 C20 O3 116.5(3)
O4 C20 C19 126.7(3)
C34 C29 C28 120.0(3)
C34 C29 C30 119.1(3)
C30 C29 C28 120.9(3)
C21 C22 H22 119.8
C21 C22 C23 120.4(3)
C23 C22 H22 119.8
C13 C14 C16 118.0(3)
C13 C14 C15 120.2(3)
C16 C14 C15 121.8(3)
C11 C4 C5 120.5(2)
C3 C4 C11 119.1(3)
C3 C4 C5 120.5(3)
C14 C16 H16 119.4
C17 C16 C14 121.2(3)
C17 C16 H16 119.4
C11 C17 H17 119.2
C16 C17 C11 121.6(3)
C16 C17 H17 119.2
C28 C19 C20 121.8(3)
C28 C19 C18 121.2(3)
C20 C19 C18 117.0(3)
C4 C3 C1 121.0(3)
C4 C3 C2 121.1(3)
C2 C3 C1 117.8(3)
C22 C23 C25 117.5(3)
C22 C23 C24 121.6(3)
C25 C23 C24 120.8(3)
C5 C10 H10 120.1
C5 C10 C9 119.9(3)
C9 C10 H10 120.1
F2 C1 F1 105.5(3)
F2 C1 C3 111.2(3)
F2 C1 H1 109.4
F1 C1 C3 111.7(3)
F1 C1 H1 109.4
C3 C1 H1 109.4
C29 C34 H34 119.8
C29 C34 C33 120.5(3)
C33 C34 H34 119.8
C27 C26 H26 119.6
C25 C26 C27 120.7(3)
C25 C26 H26 119.6
C14 C15 H15A 109.5
C14 C15 H15B 109.5
C14 C15 H15C 109.5
H15A C15 H15B 109.5
H15A C15 H15C 109.5
H15B C15 H15C 109.5
C23 C25 H25 118.9
C26 C25 C23 122.2(3)
C26 C25 H25 118.9
C9 C8 H8 120.1
C7 C8 H8 120.1
C7 C8 C9 119.7(4)
C5 C6 H6 119.9
C5 C6 C7 120.1(4)
C7 C6 H6 119.9
C10 C9 H9 119.7
C8 C9 C10 120.6(4)
C8 C9 H9 119.7
C29 C30 H30 119.8
C29 C30 C31 120.5(3)
C31 C30 H30 119.8
O2 C2 C3 118.1(3)
O1 C2 O2 116.7(3)
O1 C2 C3 125.2(3)
C33 C32 H32 119.7
C33 C32 C31 120.5(3)
C31 C32 H32 119.7
C23 C24 H24A 109.5
C23 C24 H24B 109.5
C23 C24 H24C 109.5
H24A C24 H24B 109.5
H24A C24 H24C 109.5
H24B C24 H24C 109.5
C34 C33 H33 120.2
C32 C33 C34 119.6(4)
C32 C33 H33 120.2
F3 C18 C19 111.7(3)
F3 C18 H18 109.8
F4 C18 F3 105.4(3)
F4 C18 C19 110.3(3)
F4 C18 H18 109.8
C19 C18 H18 109.8
C8 C7 C6 120.6(4)
C8 C7 H7 119.7
C6 C7 H7 119.7
C30 C31 H31 120.1
C32 C31 C30 119.8(4)
C32 C31 H31 120.1

loop_
_geom_bond_atom_site_label_1
_geom_bond_atom_site_label_2
_geom_bond_distance
O3 C21 1.381(3)
O3 C20 1.375(4)
O2 C12 1.387(3)
O2 C2 1.371(4)
F2 C1 1.358(4)
F1 C1 1.360(4)
O4 C20 1.199(3)
F3 C18 1.348(5)
O1 C2 1.204(4)
C21 C27 1.392(4)
C21 C22 1.376(4)
C11 C12 1.392(4)
C11 C4 1.444(4)
C11 C17 1.406(4)
C13 H13 0.9300
C13 C12 1.375(4)
C13 C14 1.388(4)
C27 C28 1.449(4)
C27 C26 1.394(4)
C28 C29 1.499(4)
C28 C19 1.354(4)
C5 C4 1.499(4)
C5 C10 1.375(4)
C5 C6 1.382(4)
C20 C19 1.459(4)
C29 C34 1.378(4)
C29 C30 1.379(4)
F4 C18 1.335(4)
C22 H22 0.9300
C22 C23 1.377(4)
C14 C16 1.390(4)
C14 C15 1.506(4)
C4 C3 1.361(4)
C16 H16 0.9300
C16 C17 1.372(4)
C17 H17 0.9300
C19 C18 1.496(5)
C3 C1 1.496(4)
C3 C2 1.454(5)
C23 C25 1.386(4)
C23 C24 1.504(5)
C10 H10 0.9300
C10 C9 1.388(5)
C1 H1 0.9800
C34 H34 0.9300
C34 C33 1.390(4)
C26 H26 0.9300
C26 C25 1.370(5)
C15 H15A 0.9600
C15 H15B 0.9600
C15 H15C 0.9600
C25 H25 0.9300
C8 H8 0.9300
C8 C9 1.368(5)
C8 C7 1.355(6)
C6 H6 0.9300
C6 C7 1.384(5)
C9 H9 0.9300
C30 H30 0.9300
C30 C31 1.384(5)
C32 H32 0.9300
C32 C33 1.366(6)
C32 C31 1.372(6)
C24 H24A 0.9600
C24 H24B 0.9600
C24 H24C 0.9600
C33 H33 0.9300
C18 H18 0.9800
C7 H7 0.9300
C31 H31 0.9300
